data_1524170
loop_
_publ_author_name
'Buschow, K.H.J.'
'van Engen, P.G.'
'Jongebreur, R.'

_publ_section_title
;
 Magneto-optical properties of metallic ferromagnetic materials
;
_journal_name_full 'Journal of Magnetism and Magnetic Materials'
_journal_page_first 1
_journal_page_last 22
_journal_volume 38
_journal_year 1983
_chemical_formula_sum 'Co Fe Sn'
_chemical_name_systematic '(Co Fe) Sn'
_space_group_IT_number 194
_symmetry_space_group_name_Hall '-P 6c 2c'
_symmetry_space_group_name_H-M 'P 63/m m c'
_cell_angle_alpha 90
_cell_angle_beta 90
_cell_angle_gamma 120
_cell_formula_units_Z 2
_cell_length_a 4.175
_cell_length_b 4.175
_cell_length_c 5.279
_cell_volume 79.688
_citation_journal_id_ASTM JMMMDC
_cod_data_source_file Buschow_JMMMDC_1983_985.cif
_cod_data_source_block Co1Fe1Sn1
_cod_original_cell_volume 79.68843
_cod_original_formula_sum 'Co1 Fe1 Sn1'
_cod_database_code 1524170

loop_
_symmetry_equiv_pos_as_xyz
x,y,z
x-y,x,z+1/2
-y,x-y,z
-x,-y,z+1/2
-x+y,-x,z
y,-x+y,z+1/2
-y,-x,-z+1/2
x-y,-y,-z
x,x-y,-z+1/2
y,x,-z
-x+y,y,-z+1/2
-x,-x+y,-z
-x,-y,-z
-x+y,-x,-z-1/2
y,-x+y,-z
x,y,-z-1/2
x-y,x,-z
-y,x-y,-z-1/2
y,x,z-1/2
-x+y,y,z
-x,-x+y,z-1/2
-y,-x,z
x-y,-y,z-1/2
x,x-y,z

loop_
_atom_site_label
_atom_site_type_symbol
_atom_site_fract_x
_atom_site_fract_y
_atom_site_fract_z
_atom_site_occupancy
_atom_site_U_iso_or_equiv
Co1 Co 0.3333 0.6667 0.25 0.5 0.0
Co2 Co 0.3333 0.6667 0.75 0.5 0.0
Fe1 Fe 0.3333 0.6667 0.25 0.5 0.0
Fe2 Fe 0.3333 0.6667 0.75 0.5 0.0
Sn1 Sn 0 0 0 1 0.0
